data_1554403
loop_
_publ_author_name
'Dutta, Soumya'
'Mondal, Manas'
'Ghosh, Tubai'
'Saha, Amit'

_publ_section_title
;
 Unprecedented thiocarbamidation of nitroarenes: a facile one-pot route to
 unsymmetrical thioureas
;
_journal_issue 1
_journal_name_full 'Organic Chemistry Frontiers'
_journal_page_first 70
_journal_paper_doi 10.1039/C8QO00752G
_journal_volume 6
_journal_year 2019
_chemical_formula_sum 'C14 H18 N2 O S'
_chemical_formula_weight 262.36
_space_group_crystal_system triclinic
_space_group_IT_number 2
_space_group_name_Hall '-P 1'
_space_group_name_H-M_alt 'P -1'
_atom_sites_solution_hydrogens geom
_audit_creation_method SHELXL-2016/6
_audit_update_record
;
2018-07-19 deposited with the CCDC.
2018-11-16 downloaded from the CCDC.
;
_cell_angle_alpha 80.823(5)
_cell_angle_beta 83.934(4)
_cell_angle_gamma 78.863(4)
_cell_formula_units_Z 2
_cell_length_a 5.5091(7)
_cell_length_b 7.2665(8)
_cell_length_c 16.992(2)
_cell_measurement_reflns_used 3535
_cell_measurement_temperature 99(2)
_cell_measurement_theta_max 27.08
_cell_measurement_theta_min 2.89
_cell_volume 656.90(14)
_computing_cell_refinement 'Bruker SAINT'
_computing_data_collection 'Bruker APEX2'
_computing_data_reduction 'Bruker SAINT'
_computing_molecular_graphics 'Bruker SHELXTL'
_computing_publication_material 'Bruker SHELXTL'
_computing_structure_refinement 'SHELXL-2016/6 (Sheldrick, 2016)'
_computing_structure_solution 'SHELXT 2014/5 (Sheldrick, 2014)'
_diffrn_ambient_temperature 99(2)
_diffrn_measured_fraction_theta_full 0.995
_diffrn_measured_fraction_theta_max 0.995
_diffrn_measurement_device_type 'Bruker APEX-II CCD'
_diffrn_measurement_method '\f and \w scans'
_diffrn_radiation_type MoK\a
_diffrn_radiation_wavelength 0.71073
_diffrn_reflns_av_R_equivalents 0.0640
_diffrn_reflns_av_unetI/netI 0.0675
_diffrn_reflns_Laue_measured_fraction_full 0.995
_diffrn_reflns_Laue_measured_fraction_max 0.995
_diffrn_reflns_limit_h_max 6
_diffrn_reflns_limit_h_min -6
_diffrn_reflns_limit_k_max 8
_diffrn_reflns_limit_k_min -8
_diffrn_reflns_limit_l_max 20
_diffrn_reflns_limit_l_min -19
_diffrn_reflns_number 6348
_diffrn_reflns_point_group_measured_fraction_full 0.995
_diffrn_reflns_point_group_measured_fraction_max 0.995
_diffrn_reflns_theta_full 24.999
_diffrn_reflns_theta_max 24.999
_diffrn_reflns_theta_min 2.436
_exptl_absorpt_coefficient_mu 0.236
_exptl_crystal_colour White
_exptl_crystal_density_diffrn 1.326
_exptl_crystal_description Niddle
_exptl_crystal_F_000 280.0
_refine_diff_density_max 1.099
_refine_diff_density_min -1.166
_refine_diff_density_rms 0.102
_refine_ls_extinction_method none
_refine_ls_goodness_of_fit_ref 1.091
_refine_ls_hydrogen_treatment constr
_refine_ls_matrix_type full
_refine_ls_number_parameters 164
_refine_ls_number_reflns 2310
_refine_ls_number_restraints 42
_refine_ls_restrained_S_all 1.178
_refine_ls_R_factor_all 0.1205
_refine_ls_R_factor_gt 0.1014
_refine_ls_shift/su_max 0.000
_refine_ls_shift/su_mean 0.000
_refine_ls_structure_factor_coef Fsqd
_refine_ls_weighting_details 'w=1/[\s^2^(Fo^2^)+(0.1231P)^2^+2.4644P] where P=(Fo^2^+2Fc^2^)/3'
_refine_ls_weighting_scheme calc
_refine_ls_wR_factor_gt 0.2704
_refine_ls_wR_factor_ref 0.2926
_reflns_Friedel_coverage 0.000
_reflns_number_gt 1873
_reflns_number_total 2310
_reflns_threshold_expression 'I > 2\s(I)'
_cod_data_source_file c8qo00752g2.cif
_cod_data_source_block SOUMYA_a
_cod_database_code 1554403
_shelx_shelxl_version_number 2016/6
_shelx_space_group_comment
;
The symmetry employed for this shelxl refinement is uniquely defined
by the following loop, which should always be used as a source of
symmetry information in preference to the above space-group names.
They are only intended as comments.
;

loop_
_space_group_symop_operation_xyz
'x, y, z'
'-x, -y, -z'

loop_
_atom_site_label
_atom_site_type_symbol
_atom_site_fract_x
_atom_site_fract_y
_atom_site_fract_z
_atom_site_U_iso_or_equiv
_atom_site_adp_type
_atom_site_occupancy
_atom_site_site_symmetry_order
_atom_site_calc_flag
_atom_site_refinement_flags_posn
_atom_site_refinement_flags_adp
S1 S 0.7406(3) 0.2674(2) 0.18428(10) 0.0529(6) Uani 1 1 d . .
O1 O 0.7044(6) 0.3055(5) 0.5895(2) 0.0394(9) Uani 1 1 d . .
N1 N 0.6750(8) 0.5065(6) 0.2927(3) 0.0386(10) Uani 1 1 d . .
H1 H 0.582658 0.605710 0.311242 0.046 Uiso 1 1 calc R U
C12 C 0.8013(8) 0.3702(6) 0.4235(3) 0.0312(11) Uani 1 1 d . .
H12 H 0.639861 0.419279 0.445013 0.037 Uiso 1 1 calc R U
C11 C 0.9811(8) 0.2714(6) 0.4753(3) 0.0335(11) Uani 1 1 d . .
C13 C 0.9162(8) 0.2485(6) 0.5627(3) 0.0341(11) Uani 1 1 d . .
C7 C 0.8565(9) 0.3968(6) 0.3416(3) 0.0353(11) Uani 1 1 d . .
C14 C 1.1118(9) 0.1509(7) 0.6177(4) 0.0439(13) Uani 1 1 d . .
H14A H 1.061176 0.182191 0.671738 0.066 Uiso 1 1 calc R U
H14B H 1.268967 0.193104 0.598682 0.066 Uiso 1 1 calc R U
H14C H 1.133122 0.013495 0.618702 0.066 Uiso 1 1 calc R U
C10 C 1.2157(8) 0.1958(6) 0.4421(4) 0.0420(13) Uani 1 1 d . .
H10 H 1.338770 0.126648 0.476012 0.050 Uiso 1 1 calc R U
C8 C 1.0940(9) 0.3242(7) 0.3099(4) 0.0439(13) Uani 1 1 d . .
H8 H 1.135309 0.345206 0.253842 0.053 Uiso 1 1 calc R U
C9 C 1.2683(9) 0.2217(7) 0.3605(4) 0.0454(14) Uani 1 1 d . .
H9 H 1.427198 0.168035 0.338646 0.054 Uiso 1 1 calc R U
C1 C 0.6281(11) 0.4731(8) 0.2187(4) 0.0494(14) Uani 1 1 d . .
N2 N 0.4795(14) 0.6171(7) 0.1780(4) 0.084(2) Uani 1 1 d . .
C4 C 0.2147(14) 0.9268(9) 0.0755(3) 0.0577(17) Uani 1 1 d . .
H4A H 0.036343 0.984124 0.076133 0.069 Uiso 1 1 calc R U
H4B H 0.301932 0.995989 0.029648 0.069 Uiso 1 1 calc R U
C5 C 0.313(2) 0.9526(9) 0.1511(5) 0.100(3) Uani 1 1 d D U
H5A H 0.402966 1.060245 0.138156 0.120 Uiso 1 1 calc R U
H5B H 0.167718 0.992138 0.188252 0.120 Uiso 1 1 calc R U
C3 C 0.243(3) 0.7290(11) 0.0633(6) 0.151(6) Uani 1 1 d D U
H3A H 0.075057 0.696760 0.071782 0.182 Uiso 1 1 calc R U
H3B H 0.296590 0.725025 0.006030 0.182 Uiso 1 1 calc R U
C2 C 0.394(3) 0.5840(13) 0.1048(8) 0.182(7) Uani 1 1 d D U
H2A H 0.542274 0.545043 0.068743 0.219 Uiso 1 1 calc R U
H2B H 0.305841 0.475387 0.117807 0.219 Uiso 1 1 calc R U
C6 C 0.462(3) 0.8094(11) 0.1914(7) 0.186(7) Uani 1 1 d D U
H15A H 0.412398 0.812763 0.248979 0.223 Uiso 1 1 calc R U
H15B H 0.631492 0.838641 0.181805 0.223 Uiso 1 1 calc R U

loop_
_atom_site_aniso_label
_atom_site_aniso_U_11
_atom_site_aniso_U_22
_atom_site_aniso_U_33
_atom_site_aniso_U_23
_atom_site_aniso_U_13
_atom_site_aniso_U_12
S1 0.0581(10) 0.0427(9) 0.0685(10) -0.0273(7) 0.0034(7) -0.0237(7)
O1 0.0274(18) 0.0289(17) 0.062(2) -0.0116(16) -0.0135(16) 0.0032(13)
N1 0.041(2) 0.029(2) 0.051(3) -0.0111(18) -0.0132(19) -0.0085(17)
C12 0.022(2) 0.018(2) 0.056(3) -0.0100(19) -0.009(2) -0.0035(17)
C11 0.020(2) 0.017(2) 0.067(3) -0.012(2) -0.012(2) -0.0033(16)
C13 0.025(2) 0.015(2) 0.066(3) -0.008(2) -0.016(2) -0.0032(17)
C7 0.031(2) 0.021(2) 0.059(3) -0.011(2) -0.010(2) -0.0110(18)
C14 0.028(2) 0.027(2) 0.078(4) -0.001(2) -0.022(2) -0.0045(19)
C10 0.024(2) 0.022(2) 0.084(4) -0.014(2) -0.013(2) -0.0032(18)
C8 0.033(3) 0.034(3) 0.072(4) -0.020(2) -0.001(2) -0.017(2)
C9 0.023(2) 0.032(3) 0.085(4) -0.023(3) 0.001(2) -0.007(2)
C1 0.063(4) 0.034(3) 0.061(4) -0.014(2) -0.019(3) -0.020(3)
N2 0.146(6) 0.040(3) 0.082(4) -0.026(3) -0.074(4) -0.003(3)
C4 0.092(5) 0.049(3) 0.041(3) 0.002(3) -0.026(3) -0.029(3)
C5 0.180(9) 0.041(4) 0.094(6) -0.019(4) -0.095(6) -0.002(4)
C3 0.326(16) 0.052(4) 0.105(7) -0.010(4) -0.142(9) -0.036(7)
C2 0.333(17) 0.079(6) 0.161(10) -0.066(7) -0.183(11) 0.028(8)
C6 0.374(18) 0.048(4) 0.155(9) -0.042(5) -0.199(11) 0.032(7)

loop_
_atom_type_symbol
_atom_type_description
_atom_type_scat_dispersion_real
_atom_type_scat_dispersion_imag
_atom_type_scat_source
C C 0.0033 0.0016 'International Tables Vol C Tables 4.2.6.8 and 6.1.1.4'
H H 0.0000 0.0000 'International Tables Vol C Tables 4.2.6.8 and 6.1.1.4'
N N 0.0061 0.0033 'International Tables Vol C Tables 4.2.6.8 and 6.1.1.4'
O O 0.0106 0.0060 'International Tables Vol C Tables 4.2.6.8 and 6.1.1.4'
S S 0.1246 0.1234 'International Tables Vol C Tables 4.2.6.8 and 6.1.1.4'

loop_
_geom_angle_atom_site_label_1
_geom_angle_atom_site_label_2
_geom_angle_atom_site_label_3
_geom_angle
C1 N1 C7 126.1(4)
C1 N1 H1 116.9
C7 N1 H1 116.9
C7 C12 C11 120.9(4)
C7 C12 H12 119.6
C11 C12 H12 119.6
C10 C11 C12 118.6(5)
C10 C11 C13 122.1(4)
C12 C11 C13 119.3(4)
O1 C13 C11 120.5(4)
O1 C13 C14 120.5(5)
C11 C13 C14 119.0(4)
C12 C7 C8 119.6(5)
C12 C7 N1 118.6(4)
C8 C7 N1 121.7(5)
C13 C14 H14A 109.5
C13 C14 H14B 109.5
H14A C14 H14B 109.5
C13 C14 H14C 109.5
H14A C14 H14C 109.5
H14B C14 H14C 109.5
C9 C10 C11 120.1(5)
C9 C10 H10 120.0
C11 C10 H10 120.0
C9 C8 C7 119.6(6)
C9 C8 H8 120.2
C7 C8 H8 120.2
C10 C9 C8 121.2(5)
C10 C9 H9 119.4
C8 C9 H9 119.4
N2 C1 N1 114.2(5)
N2 C1 S1 123.3(4)
N1 C1 S1 122.5(4)
C1 N2 C6 121.8(5)
C1 N2 C2 117.6(6)
C6 N2 C2 118.2(6)
C3 C4 C5 113.9(5)
C3 C4 H4A 108.8
C5 C4 H4A 108.8
C3 C4 H4B 108.8
C5 C4 H4B 108.8
H4A C4 H4B 107.7
C6 C5 C4 120.2(6)
C6 C5 H5A 107.3
C4 C5 H5A 107.3
C6 C5 H5B 107.3
C4 C5 H5B 107.3
H5A C5 H5B 106.9
C2 C3 C4 123.8(7)
C2 C3 H3A 106.4
C4 C3 H3A 106.4
C2 C3 H3B 106.4
C4 C3 H3B 106.4
H3A C3 H3B 106.5
C3 C2 N2 117.9(7)
C3 C2 H2A 107.8
N2 C2 H2A 107.8
C3 C2 H2B 107.8
N2 C2 H2B 107.8
H2A C2 H2B 107.2
C5 C6 N2 121.8(7)
C5 C6 H15A 106.9
N2 C6 H15A 106.9
C5 C6 H15B 106.9
N2 C6 H15B 106.9
H15A C6 H15B 106.7

loop_
_geom_bond_atom_site_label_1
_geom_bond_atom_site_label_2
_geom_bond_distance
S1 C1 1.674(6)
O1 C13 1.226(6)
N1 C1 1.378(7)
N1 C7 1.407(6)
N1 H1 0.8800
C12 C7 1.383(7)
C12 C11 1.407(6)
C12 H12 0.9500
C11 C10 1.400(7)
C11 C13 1.481(8)
C13 C14 1.498(6)
C7 C8 1.398(7)
C14 H14A 0.9800
C14 H14B 0.9800
C14 H14C 0.9800
C10 C9 1.376(8)
C10 H10 0.9500
C8 C9 1.383(8)
C8 H8 0.9500
C9 H9 0.9500
C1 N2 1.342(8)
N2 C6 1.435(9)
N2 C2 1.445(9)
C4 C3 1.461(9)
C4 C5 1.497(8)
C4 H4A 0.9900
C4 H4B 0.9900
C5 C6 1.337(9)
C5 H5A 0.9900
C5 H5B 0.9900
C3 C2 1.358(10)
C3 H3A 0.9900
C3 H3B 0.9900
C2 H2A 0.9900
C2 H2B 0.9900
C6 H15A 0.9900
C6 H15B 0.9900
